data_7103474
loop_
_publ_author_name
'Lauru, Stephanie'
'Simpkins, Nigel S'
'Gethin, David'
'Wilson, Claire'

_publ_section_title
;
 Enantioselective synthesis of cyclopropylcarboxamides using
 s-BuLi-sparteine-mediated metallation.
;
_journal_issue 42
_journal_name_full 'Chemical communications (Cambridge, England)'
_journal_page_first 5390
_journal_page_last 5392
_journal_paper_doi 10.1039/b810441g
_journal_year 2008
_chemical_absolute_configuration ad
_chemical_formula_moiety 'C16 H22 I N O'
_chemical_formula_sum 'C16 H22 I N O'
_chemical_formula_weight 371.25
_chemical_name_systematic
;
?
;
_space_group_IT_number 4
_symmetry_cell_setting monoclinic
_symmetry_space_group_name_Hall 'P 2yb'
_symmetry_space_group_name_H-M 'P 1 21 1'
_atom_sites_solution_hydrogens geom
_atom_sites_solution_primary direct
_atom_sites_solution_secondary difmap
_audit_creation_method 'enCIFer editing of SHELXL97 CIF output'
_cell_angle_alpha 90.00
_cell_angle_beta 111.232(1)
_cell_angle_gamma 90.00
_cell_formula_units_Z 4
_cell_length_a 8.5952(4)
_cell_length_b 23.5395(10)
_cell_length_c 8.7614(4)
_cell_measurement_reflns_used 12853
_cell_measurement_temperature 150(2)
_cell_measurement_theta_max 27.6
_cell_measurement_theta_min 2.5
_cell_volume 1652.34(13)
_computing_cell_refinement 'Bruker SAINT version 6.36A (Bruker, 2000)'
_computing_data_collection 'Bruker SMART version 5.625 (Bruker, 2001)'
_computing_data_reduction 'Bruker SAINT; Bruker SHELXTL (Sheldrick, 2008)'
_computing_publication_material 'enCIFer (Allen et al., 2004); PLATON (Spek, 2003)'
_computing_structure_refinement 'SHELXL97 (Sheldrick, 2008)'
_computing_structure_solution 'SHELXS97 (Sheldrick, 2008)'
_diffrn_ambient_temperature 150(2)
_diffrn_measured_fraction_theta_full 0.997
_diffrn_measured_fraction_theta_max 0.995
_diffrn_measurement_device_type 'Bruker SMART APEX CCD area detector'
_diffrn_measurement_method \w
_diffrn_radiation_monochromator graphite
_diffrn_radiation_source 'sealed tube'
_diffrn_radiation_type MoK\a
_diffrn_radiation_wavelength 0.71073
_diffrn_reflns_av_R_equivalents 0.011
_diffrn_reflns_av_sigmaI/netI 0.016
_diffrn_reflns_limit_h_max 11
_diffrn_reflns_limit_h_min -11
_diffrn_reflns_limit_k_max 30
_diffrn_reflns_limit_k_min -30
_diffrn_reflns_limit_l_max 11
_diffrn_reflns_limit_l_min -11
_diffrn_reflns_number 14190
_diffrn_reflns_theta_full 27.50
_diffrn_reflns_theta_max 27.62
_diffrn_reflns_theta_min 2.49
_diffrn_standards_decay_% 0
_diffrn_standards_number 0
_exptl_absorpt_coefficient_mu 1.932
_exptl_absorpt_correction_T_max 0.594
_exptl_absorpt_correction_T_min 0.473
_exptl_absorpt_correction_type multi-scan
_exptl_absorpt_process_details 'Bruker SADABS v2.05'
_exptl_crystal_colour colourless
_exptl_crystal_density_diffrn 1.492
_exptl_crystal_density_method 'not measured'
_exptl_crystal_description block
_exptl_crystal_F_000 744
_exptl_crystal_size_max 0.44
_exptl_crystal_size_mid 0.41
_exptl_crystal_size_min 0.27
_refine_diff_density_max 0.48
_refine_diff_density_min -0.40
_refine_diff_density_rms 0.05
_refine_ls_abs_structure_details 'Flack H D (1983), Acta Cryst. A39, 876-881'
_refine_ls_abs_structure_Flack -0.022(10)
_refine_ls_extinction_method none
_refine_ls_goodness_of_fit_ref 1.06
_refine_ls_hydrogen_treatment constr
_refine_ls_matrix_type full
_refine_ls_number_parameters 343
_refine_ls_number_reflns 7310
_refine_ls_number_restraints 1
_refine_ls_restrained_S_all 1.06
_refine_ls_R_factor_all 0.0175
_refine_ls_R_factor_gt 0.0174
_refine_ls_shift/su_max 0.002
_refine_ls_shift/su_mean 0.000
_refine_ls_structure_factor_coef Fsqd
_refine_ls_weighting_details 'calc w=1/[\s^2^(Fo^2^)+(0.030P)^2^+0.321P] where P=(Fo^2^+2Fc^2^)/3'
_refine_ls_weighting_scheme calc
_refine_ls_wR_factor_gt 0.0457
_refine_ls_wR_factor_ref 0.0459
_reflns_number_gt 7265
_reflns_number_total 7310
_reflns_threshold_expression I>2\s(I)
_cod_data_source_file b810441g.txt
_cod_data_source_block icprno
_cod_original_sg_symbol_H-M 'P 21'
_cod_database_code 7103474

loop_
_symmetry_equiv_pos_as_xyz
'x, y, z'
'-x, y+1/2, -z'

loop_
_atom_site_label
_atom_site_type_symbol
_atom_site_fract_x
_atom_site_fract_y
_atom_site_fract_z
_atom_site_U_iso_or_equiv
_atom_site_adp_type
_atom_site_occupancy
_atom_site_symmetry_multiplicity
_atom_site_calc_flag
_atom_site_refinement_flags
_atom_site_disorder_assembly
_atom_site_disorder_group
I1 I 0.090266(16) 0.304329(5) 0.196716(16) 0.02985(4) Uani 1 1 d . . .
O1 O 0.3821(2) 0.44501(8) 0.30198(19) 0.0331(4) Uani 1 1 d . . .
N1 N 0.4806(2) 0.37279(7) 0.1918(2) 0.0239(3) Uani 1 1 d . . .
C1 C 0.1993(3) 0.41220(8) 0.0408(3) 0.0223(4) Uani 1 1 d . . .
C2 C 0.0574(3) 0.37162(10) 0.0277(3) 0.0295(4) Uani 1 1 d . . .
H2A H -0.0171 0.3625 -0.0869 0.035 Uiso 1 1 calc R . .
C3 C 0.0494(3) 0.43248(10) 0.0775(3) 0.0334(5) Uani 1 1 d . . .
H3A H 0.0650 0.4401 0.1932 0.040 Uiso 1 1 calc R . .
H3B H -0.0305 0.4581 -0.0030 0.040 Uiso 1 1 calc R . .
C4 C 0.3611(3) 0.41052(9) 0.1900(2) 0.0225(4) Uani 1 1 d . . .
C5 C 0.6479(3) 0.37627(12) 0.3241(3) 0.0376(5) Uani 1 1 d . . .
H5A H 0.7183 0.3464 0.2997 0.045 Uiso 1 1 calc R . .
C6 C 0.6419(4) 0.36193(16) 0.4907(3) 0.0553(8) Uani 1 1 d . . .
H6A H 0.5867 0.3251 0.4851 0.083 Uiso 1 1 calc R . .
H6B H 0.5793 0.3914 0.5229 0.083 Uiso 1 1 calc R . .
H6C H 0.7558 0.3600 0.5716 0.083 Uiso 1 1 calc R . .
C7 C 0.7315(4) 0.43304(14) 0.3194(4) 0.0504(7) Uani 1 1 d . . .
H7A H 0.7327 0.4394 0.2093 0.076 Uiso 1 1 calc R . .
H7B H 0.8463 0.4325 0.3988 0.076 Uiso 1 1 calc R . .
H7C H 0.6692 0.4637 0.3472 0.076 Uiso 1 1 calc R . .
C8 C 0.4593(3) 0.33084(9) 0.0599(3) 0.0280(4) Uani 1 1 d . . .
H8A H 0.3386 0.3308 -0.0121 0.034 Uiso 1 1 calc R . .
C9 C 0.5599(3) 0.34818(11) -0.0472(3) 0.0381(5) Uani 1 1 d . . .
H9A H 0.5293 0.3869 -0.0881 0.057 Uiso 1 1 calc R . .
H9B H 0.5348 0.3220 -0.1399 0.057 Uiso 1 1 calc R . .
H9C H 0.6795 0.3467 0.0185 0.057 Uiso 1 1 calc R . .
C10 C 0.5037(3) 0.27073(10) 0.1271(3) 0.0404(6) Uani 1 1 d . . .
H10A H 0.4382 0.2609 0.1945 0.061 Uiso 1 1 calc R . .
H10B H 0.6229 0.2689 0.1941 0.061 Uiso 1 1 calc R . .
H10C H 0.4785 0.2438 0.0360 0.061 Uiso 1 1 calc R . .
C11 C 0.2230(3) 0.43309(8) -0.1118(2) 0.0215(4) Uani 1 1 d . . .
C12 C 0.3145(3) 0.48314(9) -0.1011(3) 0.0271(4) Uani 1 1 d . . .
H12A H 0.3559 0.5033 -0.0004 0.033 Uiso 1 1 calc R . .
C13 C 0.3454(3) 0.50376(11) -0.2366(3) 0.0348(5) Uani 1 1 d . . .
H13A H 0.4051 0.5383 -0.2287 0.042 Uiso 1 1 calc R . .
C14 C 0.2888(3) 0.47388(12) -0.3832(3) 0.0352(5) Uani 1 1 d . . .
H14A H 0.3116 0.4875 -0.4750 0.042 Uiso 1 1 calc R . .
C15 C 0.1994(3) 0.42426(11) -0.3948(3) 0.0326(5) Uani 1 1 d . . .
H15A H 0.1611 0.4036 -0.4947 0.039 Uiso 1 1 calc R . .
C16 C 0.1649(3) 0.40428(10) -0.2602(3) 0.0267(4) Uani 1 1 d . . .
H16A H 0.1010 0.3706 -0.2703 0.032 Uiso 1 1 calc R . .
I1A I 0.868791(17) 0.541314(6) 0.706325(16) 0.03311(4) Uani 1 1 d . . .
O1A O 0.8207(2) 0.70280(7) 0.5895(2) 0.0339(4) Uani 1 1 d . . .
N1A N 0.8384(2) 0.65086(7) 0.3797(2) 0.0209(3) Uani 1 1 d . . .
C1A C 0.6115(2) 0.63173(8) 0.4830(2) 0.0196(3) Uani 1 1 d . . .
C2A C 0.6311(3) 0.57759(9) 0.5812(3) 0.0264(4) Uani 1 1 d . . .
H2AA H 0.5385 0.5495 0.5354 0.032 Uiso 1 1 calc R . .
C3A C 0.5832(3) 0.63121(10) 0.6449(3) 0.0294(4) Uani 1 1 d . . .
H3AA H 0.6682 0.6496 0.7405 0.035 Uiso 1 1 calc R . .
H3AB H 0.4670 0.6346 0.6409 0.035 Uiso 1 1 calc R . .
C4A C 0.7681(2) 0.66414(8) 0.4895(2) 0.0211(4) Uani 1 1 d . . .
C5A C 0.9793(3) 0.68610(9) 0.3721(3) 0.0285(4) Uani 1 1 d . . .
H5AA H 1.0126 0.6696 0.2832 0.034 Uiso 1 1 calc R . .
C6A C 0.9258(3) 0.74716(11) 0.3225(4) 0.0412(6) Uani 1 1 d . . .
H6AA H 0.8275 0.7473 0.2210 0.062 Uiso 1 1 calc R . .
H6AB H 1.0172 0.7677 0.3049 0.062 Uiso 1 1 calc R . .
H6AC H 0.8984 0.7658 0.4095 0.062 Uiso 1 1 calc R . .
C7A C 1.1324(3) 0.68264(13) 0.5290(4) 0.0444(6) Uani 1 1 d . . .
H7AA H 1.1626 0.6427 0.5554 0.067 Uiso 1 1 calc R . .
H7AB H 1.1073 0.7003 0.6188 0.067 Uiso 1 1 calc R . .
H7AC H 1.2256 0.7027 0.5138 0.067 Uiso 1 1 calc R . .
C8A C 0.7878(3) 0.60145(8) 0.2675(2) 0.0238(4) Uani 1 1 d . . .
H8AA H 0.7021 0.5797 0.2961 0.029 Uiso 1 1 calc R . .
C9A C 0.7063(3) 0.62071(12) 0.0890(3) 0.0367(5) Uani 1 1 d . . .
H9AA H 0.6131 0.6463 0.0786 0.055 Uiso 1 1 calc R . .
H9AB H 0.6646 0.5875 0.0187 0.055 Uiso 1 1 calc R . .
H9AC H 0.7889 0.6406 0.0556 0.055 Uiso 1 1 calc R . .
C10A C 0.9342(3) 0.56140(10) 0.2893(3) 0.0363(5) Uani 1 1 d . . .
H10D H 0.9846 0.5501 0.4045 0.055 Uiso 1 1 calc R . .
H10E H 1.0178 0.5809 0.2563 0.055 Uiso 1 1 calc R . .
H10F H 0.8942 0.5276 0.2211 0.055 Uiso 1 1 calc R . .
C11A C 0.4622(2) 0.64036(9) 0.3293(2) 0.0211(4) Uani 1 1 d . . .
C12A C 0.4150(3) 0.69614(10) 0.2765(3) 0.0279(4) Uani 1 1 d . . .
H12B H 0.4784 0.7271 0.3376 0.034 Uiso 1 1 calc R . .
C13A C 0.2771(3) 0.70670(10) 0.1363(3) 0.0327(5) Uani 1 1 d . . .
H13B H 0.2463 0.7448 0.1028 0.039 Uiso 1 1 calc R . .
C14A C 0.1834(3) 0.66200(11) 0.0443(3) 0.0314(5) Uani 1 1 d . . .
H14B H 0.0896 0.6691 -0.0526 0.038 Uiso 1 1 calc R . .
C15A C 0.2295(3) 0.60672(10) 0.0967(3) 0.0302(4) Uani 1 1 d . . .
H15B H 0.1663 0.5759 0.0348 0.036 Uiso 1 1 calc R . .
C16A C 0.3670(3) 0.59568(9) 0.2388(3) 0.0258(4) Uani 1 1 d . . .
H16B H 0.3956 0.5576 0.2737 0.031 Uiso 1 1 calc R . .

loop_
_atom_site_aniso_label
_atom_site_aniso_U_11
_atom_site_aniso_U_22
_atom_site_aniso_U_33
_atom_site_aniso_U_23
_atom_site_aniso_U_13
_atom_site_aniso_U_12
I1 0.02816(6) 0.02991(7) 0.02815(7) 0.00997(5) 0.00620(5) -0.00513(5)
O1 0.0471(10) 0.0304(9) 0.0227(8) -0.0050(6) 0.0138(7) 0.0034(7)
N1 0.0224(8) 0.0218(8) 0.0231(8) -0.0038(6) 0.0030(7) 0.0006(6)
C1 0.0253(9) 0.0186(9) 0.0253(10) 0.0047(7) 0.0120(8) 0.0043(7)
C2 0.0236(10) 0.0353(11) 0.0274(10) 0.0123(8) 0.0068(8) 0.0013(8)
C3 0.0323(11) 0.0367(13) 0.0372(12) 0.0175(10) 0.0199(10) 0.0148(9)
C4 0.0299(10) 0.0184(9) 0.0210(9) 0.0022(7) 0.0116(8) -0.0002(7)
C5 0.0245(10) 0.0419(13) 0.0354(12) -0.0044(10) -0.0024(9) 0.0009(9)
C6 0.0509(17) 0.067(2) 0.0311(13) 0.0075(12) -0.0059(12) 0.0071(15)
C7 0.0364(14) 0.0535(17) 0.0509(16) -0.0138(13) 0.0033(12) -0.0173(12)
C8 0.0271(10) 0.0235(10) 0.0282(10) -0.0067(8) 0.0039(8) 0.0060(8)
C9 0.0372(12) 0.0406(13) 0.0368(12) -0.0046(10) 0.0138(10) 0.0127(10)
C10 0.0391(13) 0.0237(11) 0.0510(14) -0.0019(10) 0.0072(11) 0.0098(9)
C11 0.0226(9) 0.0210(9) 0.0219(9) 0.0031(7) 0.0092(7) 0.0044(7)
C12 0.0382(11) 0.0236(10) 0.0227(10) -0.0013(7) 0.0149(9) -0.0028(8)
C13 0.0449(13) 0.0346(12) 0.0296(11) 0.0024(9) 0.0191(10) -0.0094(10)
C14 0.0379(12) 0.0461(14) 0.0257(11) 0.0034(9) 0.0163(9) -0.0019(10)
C15 0.0357(12) 0.0404(13) 0.0202(10) -0.0034(8) 0.0084(9) 0.0025(10)
C16 0.0272(10) 0.0255(10) 0.0250(10) 0.0001(8) 0.0064(8) 0.0012(8)
I1A 0.03118(7) 0.03669(8) 0.02470(6) 0.00731(5) 0.00202(5) 0.00955(6)
O1A 0.0343(8) 0.0328(8) 0.0362(9) -0.0167(7) 0.0145(7) -0.0088(7)
N1A 0.0219(8) 0.0181(8) 0.0229(8) -0.0013(6) 0.0083(7) -0.0013(6)
C1A 0.0187(8) 0.0222(9) 0.0180(8) 0.0013(7) 0.0068(7) 0.0011(7)
C2A 0.0232(9) 0.0305(11) 0.0244(9) 0.0075(8) 0.0073(8) 0.0009(8)
C3A 0.0288(10) 0.0405(12) 0.0217(10) 0.0052(8) 0.0126(8) 0.0064(9)
C4A 0.0194(8) 0.0195(9) 0.0223(8) -0.0001(7) 0.0050(7) 0.0008(7)
C5A 0.0244(10) 0.0265(11) 0.0371(12) 0.0005(9) 0.0144(9) -0.0043(8)
C6A 0.0412(13) 0.0290(12) 0.0559(16) 0.0079(10) 0.0205(12) -0.0055(10)
C7A 0.0204(11) 0.0556(17) 0.0524(16) 0.0029(13) 0.0075(11) -0.0059(10)
C8A 0.0296(10) 0.0205(9) 0.0245(9) -0.0048(7) 0.0139(8) -0.0026(8)
C9A 0.0446(13) 0.0432(13) 0.0223(11) -0.0046(9) 0.0120(10) -0.0054(11)
C10A 0.0422(12) 0.0277(11) 0.0491(14) -0.0029(9) 0.0285(11) 0.0050(9)
C11A 0.0173(8) 0.0251(10) 0.0226(9) 0.0041(7) 0.0090(8) 0.0021(7)
C12A 0.0244(10) 0.0261(11) 0.0324(11) 0.0044(8) 0.0094(9) 0.0002(8)
C13A 0.0260(10) 0.0323(12) 0.0380(12) 0.0144(9) 0.0094(9) 0.0039(9)
C14A 0.0215(10) 0.0451(13) 0.0244(10) 0.0096(10) 0.0044(9) 0.0029(9)
C15A 0.0235(10) 0.0364(12) 0.0269(11) -0.0036(8) 0.0045(8) -0.0004(9)
C16A 0.0237(9) 0.0250(10) 0.0266(10) 0.0004(8) 0.0064(8) 0.0008(7)

loop_
_atom_type_symbol
_atom_type_description
_atom_type_scat_dispersion_real
_atom_type_scat_dispersion_imag
_atom_type_scat_source
C C 0.0033 0.0016 'International Tables Vol C Tables 4.2.6.8 and 6.1.1.4'
H H 0.0000 0.0000 'International Tables Vol C Tables 4.2.6.8 and 6.1.1.4'
N N 0.0061 0.0033 'International Tables Vol C Tables 4.2.6.8 and 6.1.1.4'
O O 0.0106 0.0060 'International Tables Vol C Tables 4.2.6.8 and 6.1.1.4'
I I -0.4742 1.8119 'International Tables Vol C Tables 4.2.6.8 and 6.1.1.4'

loop_
_geom_angle_atom_site_label_1
_geom_angle_atom_site_label_2
_geom_angle_atom_site_label_3
_geom_angle
_geom_angle_site_symmetry_1
_geom_angle_site_symmetry_3
_geom_angle_publ_flag
C4 N1 C8 123.38(17) . . ?
C4 N1 C5 119.23(18) . . ?
C8 N1 C5 117.16(18) . . ?
C11 C1 C3 119.00(17) . . ?
C11 C1 C2 120.07(18) . . ?
C3 C1 C2 59.52(15) . . ?
C11 C1 C4 113.25(17) . . ?
C3 C1 C4 114.09(18) . . ?
C2 C1 C4 120.37(17) . . ?
C3 C2 C1 60.00(14) . . ?
C3 C2 I1 121.20(16) . . ?
C1 C2 I1 121.17(14) . . ?
C2 C3 C1 60.47(14) . . ?
O1 C4 N1 122.01(19) . . ?
O1 C4 C1 119.28(18) . . ?
N1 C4 C1 118.64(17) . . ?
N1 C5 C6 112.2(2) . . ?
N1 C5 C7 111.1(2) . . ?
C6 C5 C7 113.7(2) . . ?
N1 C8 C10 111.95(19) . . ?
N1 C8 C9 111.11(19) . . ?
C10 C8 C9 111.29(19) . . ?
C16 C11 C12 118.46(18) . . ?
C16 C11 C1 123.58(19) . . ?
C12 C11 C1 117.91(18) . . ?
C13 C12 C11 120.7(2) . . ?
C14 C13 C12 120.0(2) . . ?
C15 C14 C13 119.7(2) . . ?
C14 C15 C16 120.3(2) . . ?
C11 C16 C15 120.7(2) . . ?
C4A N1A C8A 123.82(16) . . ?
C4A N1A C5A 119.09(17) . . ?
C8A N1A C5A 117.05(16) . . ?
C11A C1A C2A 120.50(17) . . ?
C11A C1A C3A 117.60(16) . . ?
C2A C1A C3A 59.08(14) . . ?
C11A C1A C4A 114.90(16) . . ?
C2A C1A C4A 118.93(16) . . ?
C3A C1A C4A 113.86(17) . . ?
C3A C2A C1A 60.83(13) . . ?
C3A C2A I1A 119.43(15) . . ?
C1A C2A I1A 121.48(13) . . ?
C2A C3A C1A 60.09(13) . . ?
O1A C4A N1A 122.46(19) . . ?
O1A C4A C1A 119.13(18) . . ?
N1A C4A C1A 118.33(17) . . ?
N1A C5A C7A 112.35(19) . . ?
N1A C5A C6A 111.83(18) . . ?
C7A C5A C6A 112.4(2) . . ?
N1A C8A C10A 111.74(18) . . ?
N1A C8A C9A 111.14(18) . . ?
C10A C8A C9A 111.20(18) . . ?
C16A C11A C12A 118.7(2) . . ?
C16A C11A C1A 123.00(18) . . ?
C12A C11A C1A 118.31(19) . . ?
C13A C12A C11A 120.8(2) . . ?
C12A C13A C14A 120.5(2) . . ?
C15A C14A C13A 118.7(2) . . ?
C14A C15A C16A 121.2(2) . . ?
C11A C16A C15A 120.0(2) . . ?

loop_
_geom_bond_atom_site_label_1
_geom_bond_atom_site_label_2
_geom_bond_distance
_geom_bond_site_symmetry_2
_geom_bond_publ_flag
I1 C2 2.116(2) . ?
O1 C4 1.236(2) . ?
N1 C4 1.353(3) . ?
N1 C8 1.480(3) . ?
N1 C5 1.487(3) . ?
C1 C11 1.506(3) . ?
C1 C3 1.514(3) . ?
C1 C2 1.521(3) . ?
C1 C4 1.526(3) . ?
C2 C3 1.506(3) . ?
C5 C6 1.517(4) . ?
C5 C7 1.525(4) . ?
C8 C10 1.527(3) . ?
C8 C9 1.543(3) . ?
C11 C16 1.389(3) . ?
C11 C12 1.400(3) . ?
C12 C13 1.394(3) . ?
C13 C14 1.388(3) . ?
C14 C15 1.382(4) . ?
C15 C16 1.398(3) . ?
I1A C2A 2.117(2) . ?
O1A C4A 1.230(3) . ?
N1A C4A 1.345(3) . ?
N1A C8A 1.483(2) . ?
N1A C5A 1.490(3) . ?
C1A C11A 1.500(3) . ?
C1A C2A 1.512(3) . ?
C1A C3A 1.524(3) . ?
C1A C4A 1.530(3) . ?
C2A C3A 1.497(3) . ?
C5A C7A 1.522(4) . ?
C5A C6A 1.524(3) . ?
C8A C10A 1.528(3) . ?
C8A C9A 1.532(3) . ?
C11A C16A 1.391(3) . ?
C11A C12A 1.402(3) . ?
C12A C13A 1.386(3) . ?
C13A C14A 1.391(4) . ?
C14A C15A 1.389(3) . ?
C15A C16A 1.396(3) . ?

loop_
_geom_torsion_atom_site_label_1
_geom_torsion_atom_site_label_2
_geom_torsion_atom_site_label_3
_geom_torsion_atom_site_label_4
_geom_torsion
_geom_torsion_site_symmetry_1
_geom_torsion_site_symmetry_2
_geom_torsion_site_symmetry_3
_geom_torsion_site_symmetry_4
_geom_torsion_publ_flag
C11 C1 C2 C3 -108.0(2) . . . . ?
C4 C1 C2 C3 101.8(2) . . . . ?
C11 C1 C2 I1 141.50(16) . . . . ?
C3 C1 C2 I1 -110.5(2) . . . . ?
C4 C1 C2 I1 -8.7(3) . . . . ?
I1 C2 C3 C1 110.43(17) . . . . ?
C11 C1 C3 C2 109.8(2) . . . . ?
C4 C1 C3 C2 -112.30(19) . . . . ?
C8 N1 C4 O1 179.83(19) . . . . ?
C5 N1 C4 O1 -5.9(3) . . . . ?
C8 N1 C4 C1 -3.2(3) . . . . ?
C5 N1 C4 C1 171.07(19) . . . . ?
C11 C1 C4 O1 109.7(2) . . . . ?
C3 C1 C4 O1 -30.7(3) . . . . ?
C2 C1 C4 O1 -98.2(2) . . . . ?
C11 C1 C4 N1 -67.3(2) . . . . ?
C3 C1 C4 N1 152.29(18) . . . . ?
C2 C1 C4 N1 84.7(2) . . . . ?
C4 N1 C5 C6 66.9(3) . . . . ?
C8 N1 C5 C6 -118.5(3) . . . . ?
C4 N1 C5 C7 -61.5(3) . . . . ?
C8 N1 C5 C7 113.1(2) . . . . ?
C4 N1 C8 C10 -129.2(2) . . . . ?
C5 N1 C8 C10 56.4(3) . . . . ?
C4 N1 C8 C9 105.7(2) . . . . ?
C5 N1 C8 C9 -68.7(2) . . . . ?
C3 C1 C11 C16 -93.1(3) . . . . ?
C2 C1 C11 C16 -23.5(3) . . . . ?
C4 C1 C11 C16 128.7(2) . . . . ?
C3 C1 C11 C12 89.5(3) . . . . ?
C2 C1 C11 C12 159.1(2) . . . . ?
C4 C1 C11 C12 -48.7(2) . . . . ?
C16 C11 C12 C13 0.4(3) . . . . ?
C1 C11 C12 C13 178.0(2) . . . . ?
C11 C12 C13 C14 -1.6(4) . . . . ?
C12 C13 C14 C15 1.2(4) . . . . ?
C13 C14 C15 C16 0.4(4) . . . . ?
C12 C11 C16 C15 1.1(3) . . . . ?
C1 C11 C16 C15 -176.3(2) . . . . ?
C14 C15 C16 C11 -1.5(4) . . . . ?
C11A C1A C2A C3A -105.9(2) . . . . ?
C4A C1A C2A C3A 102.0(2) . . . . ?
C11A C1A C2A I1A 145.55(15) . . . . ?
C3A C1A C2A I1A -108.55(18) . . . . ?
C4A C1A C2A I1A -6.6(2) . . . . ?
I1A C2A C3A C1A 111.82(16) . . . . ?
C11A C1A C3A C2A 110.8(2) . . . . ?
C4A C1A C3A C2A -110.59(19) . . . . ?
C8A N1A C4A O1A 174.4(2) . . . . ?
C5A N1A C4A O1A -3.4(3) . . . . ?
C8A N1A C4A C1A -8.8(3) . . . . ?
C5A N1A C4A C1A 173.33(17) . . . . ?
C11A C1A C4A O1A 112.9(2) . . . . ?
C2A C1A C4A O1A -93.5(2) . . . . ?
C3A C1A C4A O1A -26.9(3) . . . . ?
C11A C1A C4A N1A -64.0(2) . . . . ?
C2A C1A C4A N1A 89.6(2) . . . . ?
C3A C1A C4A N1A 156.22(18) . . . . ?
C4A N1A C5A C7A 64.1(3) . . . . ?
C8A N1A C5A C7A -113.9(2) . . . . ?
C4A N1A C5A C6A -63.4(3) . . . . ?
C8A N1A C5A C6A 118.6(2) . . . . ?
C4A N1A C8A C10A -122.2(2) . . . . ?
C5A N1A C8A C10A 55.7(2) . . . . ?
C4A N1A C8A C9A 113.0(2) . . . . ?
C5A N1A C8A C9A -69.1(2) . . . . ?
C2A C1A C11A C16A -22.4(3) . . . . ?
C3A C1A C11A C16A -91.0(2) . . . . ?
C4A C1A C11A C16A 130.8(2) . . . . ?
C2A C1A C11A C12A 156.42(19) . . . . ?
C3A C1A C11A C12A 87.8(2) . . . . ?
C4A C1A C11A C12A -50.4(2) . . . . ?
C16A C11A C12A C13A -0.5(3) . . . . ?
C1A C11A C12A C13A -179.34(19) . . . . ?
C11A C12A C13A C14A -0.5(4) . . . . ?
C12A C13A C14A C15A 0.8(3) . . . . ?
C13A C14A C15A C16A 0.0(3) . . . . ?
C12A C11A C16A C15A 1.2(3) . . . . ?
C1A C11A C16A C15A -179.98(19) . . . . ?
C14A C15A C16A C11A -1.0(3) . . . . ?

loop_
_cod_related_entry_id
_cod_related_entry_database
_cod_related_entry_code
1 ChemSpider 30653071
